data_4027571
loop_
_publ_author_name
'K. V. Sajna'
'K. C. Kumara Swamy'

_publ_section_title
;
 Vinyl Azides Derived from Allenes: Thermolysis Leading to
 Multisubstituted 1,4-Pyrazines and Mn(III)-Catalyzed Photochemical
 Reaction Leading to Pyrroles
;
_journal_name_full 'Journal of Organic Chemistry'
_journal_page_first 8712
_journal_page_last 8722
_journal_paper_doi 10.1021/jo301694n
_journal_volume 77
_journal_year 2012
_chemical_formula_sum 'C13 H22 N O5 P'
_chemical_formula_weight 303.29
_chemical_name_systematic
; 
 ? 
;
_space_group_IT_number 2
_symmetry_cell_setting triclinic
_symmetry_space_group_name_Hall '-P 1'
_symmetry_space_group_name_H-M 'P -1'
_atom_sites_solution_hydrogens geom
_atom_sites_solution_primary direct
_atom_sites_solution_secondary difmap
_audit_creation_method SHELXL-97
_cell_angle_alpha 104.942(12)
_cell_angle_beta 99.962(11)
_cell_angle_gamma 96.168(11)
_cell_formula_units_Z 2
_cell_length_a 5.5991(8)
_cell_length_b 10.8370(15)
_cell_length_c 13.4812(18)
_cell_measurement_temperature 298(2)
_cell_volume 768.43(19)
_computing_cell_refinement 'CrysAlisPro, Oxford Diffraction Ltd'
_computing_data_collection 'CrysAlisPro, Oxford Diffraction Ltd'
_computing_data_reduction 'CrysAlisPro, Oxford Diffraction Ltd'
_computing_structure_refinement 'SHELXL-97 (Sheldrick, 1997)'
_computing_structure_solution 'SHELXS-97 (Sheldrick, 1990)'
_diffrn_ambient_temperature 298(2)
_diffrn_measured_fraction_theta_full 0.988
_diffrn_measured_fraction_theta_max 0.988
_diffrn_measurement_device_type 'Xcalibur, Eos, Gemini'
_diffrn_measurement_method '\w scans'
_diffrn_radiation_monochromator graphite
_diffrn_radiation_source 'fine-focus sealed tube'
_diffrn_radiation_type MoK\a
_diffrn_radiation_wavelength 0.71073
_diffrn_reflns_av_R_equivalents 0.0465
_diffrn_reflns_av_sigmaI/netI 0.0563
_diffrn_reflns_limit_h_max 6
_diffrn_reflns_limit_h_min -6
_diffrn_reflns_limit_k_max 12
_diffrn_reflns_limit_k_min -12
_diffrn_reflns_limit_l_max 13
_diffrn_reflns_limit_l_min -15
_diffrn_reflns_number 4594
_diffrn_reflns_theta_full 24.76
_diffrn_reflns_theta_max 24.76
_diffrn_reflns_theta_min 2.87
_diffrn_standards_decay_% none
_diffrn_standards_interval_count 'not applicable'
_diffrn_standards_interval_time 'not applicable'
_diffrn_standards_number 'not applicable'
_exptl_absorpt_coefficient_mu 0.197
_exptl_absorpt_correction_T_max 0.9749
_exptl_absorpt_correction_T_min 0.9636
_exptl_absorpt_correction_type multi-scan
_exptl_absorpt_process_details 'CrysAlisPro, Oxford Diffraction Ltd'
_exptl_crystal_colour Yellow
_exptl_crystal_density_diffrn 1.311
_exptl_crystal_description Block
_exptl_crystal_F_000 324
_exptl_crystal_size_max 0.19
_exptl_crystal_size_mid 0.16
_exptl_crystal_size_min 0.13
_refine_diff_density_max 0.367
_refine_diff_density_min -0.258
_refine_diff_density_rms 0.052
_refine_ls_extinction_method none
_refine_ls_goodness_of_fit_ref 1.081
_refine_ls_hydrogen_treatment mixed
_refine_ls_matrix_type full
_refine_ls_number_parameters 189
_refine_ls_number_reflns 2604
_refine_ls_number_restraints 0
_refine_ls_restrained_S_all 1.081
_refine_ls_R_factor_all 0.0691
_refine_ls_R_factor_gt 0.0483
_refine_ls_shift/su_max 0.000
_refine_ls_shift/su_mean 0.000
_refine_ls_structure_factor_coef Fsqd
_refine_ls_weighting_details 'calc w=1/[\s^2^(Fo^2^)+(0.0752P)^2^+0.0000P] where P=(Fo^2^+2Fc^2^)/3'
_refine_ls_weighting_scheme calc
_refine_ls_wR_factor_gt 0.1229
_refine_ls_wR_factor_ref 0.1337
_reflns_number_gt 1900
_reflns_number_total 2604
_reflns_threshold_expression >2sigma(I)
_cod_data_source_file jo301694n_si_002_3.cif
_cod_data_source_block compd-20
_cod_original_cell_volume 768.43(18)
_cod_database_code 4027571

loop_
_symmetry_equiv_pos_as_xyz
'x, y, z'
'-x, -y, -z'

loop_
_atom_site_label
_atom_site_type_symbol
_atom_site_fract_x
_atom_site_fract_y
_atom_site_fract_z
_atom_site_U_iso_or_equiv
_atom_site_adp_type
_atom_site_occupancy
_atom_site_symmetry_multiplicity
_atom_site_calc_flag
_atom_site_refinement_flags
P1 P 1.05240(11) 0.44685(5) 0.29733(6) 0.0403(2) Uani 1 1 d .
O1 O 1.2490(3) 0.37680(16) 0.32737(18) 0.0611(6) Uani 1 1 d .
O2 O 0.9037(3) 0.48322(13) 0.38512(14) 0.0418(4) Uani 1 1 d .
O3 O 1.1581(3) 0.57844(13) 0.27964(15) 0.0502(5) Uani 1 1 d .
O4 O 0.4314(4) -0.19832(16) 0.14275(18) 0.0670(6) Uani 1 1 d .
N1 N 0.5543(3) 0.21065(16) 0.23796(16) 0.0391(5) Uani 1 1 d .
H1 H 0.4905 0.2733 0.2760 0.047 Uiso 1 1 d R
C1 C 0.7741(4) 0.5944(2) 0.3987(2) 0.0447(6) Uani 1 1 d .
H1A H 0.7263 0.6117 0.4661 0.054 Uiso 1 1 calc R
H1B H 0.6258 0.5742 0.3444 0.054 Uiso 1 1 calc R
C2 C 0.9326(4) 0.7151(2) 0.3931(2) 0.0406(6) Uani 1 1 d .
C3 C 1.0143(5) 0.6837(2) 0.2892(2) 0.0498(7) Uani 1 1 d .
H3A H 0.8711 0.6595 0.2322 0.060 Uiso 1 1 calc R
H3B H 1.1123 0.7601 0.2836 0.060 Uiso 1 1 calc R
C4 C 0.7729(5) 0.8216(2) 0.3944(3) 0.0651(9) Uani 1 1 d .
H4A H 0.6352 0.7922 0.3361 0.098 Uiso 1 1 calc R
H4B H 0.8685 0.8977 0.3890 0.098 Uiso 1 1 calc R
H4C H 0.7150 0.8415 0.4588 0.098 Uiso 1 1 calc R
C5 C 1.1520(5) 0.7601(2) 0.4862(2) 0.0589(8) Uani 1 1 d .
H5A H 1.0939 0.7820 0.5505 0.088 Uiso 1 1 calc R
H5B H 1.2518 0.8346 0.4804 0.088 Uiso 1 1 calc R
H5C H 1.2479 0.6917 0.4861 0.088 Uiso 1 1 calc R
C6 C 0.8379(5) 0.3589(2) 0.1787(2) 0.0512(7) Uani 1 1 d .
H6A H 0.7076 0.4090 0.1670 0.061 Uiso 1 1 calc R
H6B H 0.9211 0.3499 0.1205 0.061 Uiso 1 1 calc R
C7 C 0.7253(4) 0.2274(2) 0.1789(2) 0.0406(6) Uani 1 1 d .
C8 C 0.7617(4) 0.1072(2) 0.1274(2) 0.0434(6) Uani 1 1 d .
H8 H 0.8683 0.0890 0.0817 0.052 Uiso 1 1 calc R
C9 C 0.6071(4) 0.0140(2) 0.1560(2) 0.0411(6) Uani 1 1 d .
C10 C 0.4803(4) 0.0827(2) 0.2253(2) 0.0374(6) Uani 1 1 d .
C11 C 0.3016(5) 0.0421(2) 0.2852(2) 0.0505(7) Uani 1 1 d .
H11A H 0.2419 0.1166 0.3223 0.076 Uiso 1 1 calc R
H11B H 0.3812 0.0016 0.3344 0.076 Uiso 1 1 calc R
H11C H 0.1664 -0.0181 0.2374 0.076 Uiso 1 1 calc R
C12 C 0.5805(5) -0.1265(2) 0.1173(2) 0.0454(6) Uani 1 1 d .
C13 C 0.7415(5) -0.1820(2) 0.0453(2) 0.0594(8) Uani 1 1 d .
H13A H 0.9082 -0.1662 0.0837 0.089 Uiso 1 1 calc R
H13B H 0.7319 -0.1420 -0.0107 0.089 Uiso 1 1 calc R
H13C H 0.6877 -0.2736 0.0167 0.089 Uiso 1 1 calc R
O5 O 0.2873(11) 0.5295(3) 0.0490(3) 0.170(2) Uani 1 1 d .
H5E H 0.3309 0.6083 0.0835 0.254 Uiso 1 1 d R
H5D H 0.344(12) 0.504(6) 0.012(6) 0.19(3) Uiso 1 1 d .

loop_
_atom_site_aniso_label
_atom_site_aniso_U_11
_atom_site_aniso_U_22
_atom_site_aniso_U_33
_atom_site_aniso_U_23
_atom_site_aniso_U_13
_atom_site_aniso_U_12
P1 0.0371(4) 0.0313(3) 0.0506(5) 0.0085(3) 0.0113(3) 0.0011(3)
O1 0.0443(10) 0.0469(10) 0.0879(17) 0.0107(10) 0.0121(10) 0.0132(8)
O2 0.0455(9) 0.0347(8) 0.0470(12) 0.0130(7) 0.0135(8) 0.0040(7)
O3 0.0496(10) 0.0355(9) 0.0676(14) 0.0109(8) 0.0279(10) -0.0006(8)
O4 0.0819(14) 0.0367(9) 0.0775(17) 0.0076(9) 0.0236(13) -0.0022(9)
N1 0.0458(11) 0.0298(10) 0.0384(13) 0.0052(8) 0.0076(10) 0.0046(8)
C1 0.0366(13) 0.0395(13) 0.0578(19) 0.0112(12) 0.0141(12) 0.0051(10)
C2 0.0387(13) 0.0352(12) 0.0461(17) 0.0104(11) 0.0072(12) 0.0032(10)
C3 0.0566(16) 0.0364(13) 0.059(2) 0.0181(12) 0.0159(14) 0.0023(11)
C4 0.0649(18) 0.0479(15) 0.084(3) 0.0178(15) 0.0167(17) 0.0170(13)
C5 0.0508(16) 0.0500(14) 0.063(2) 0.0048(13) 0.0012(15) -0.0017(12)
C6 0.0661(17) 0.0416(13) 0.0421(18) 0.0117(12) 0.0095(14) -0.0041(12)
C7 0.0460(14) 0.0378(12) 0.0330(15) 0.0068(10) 0.0041(11) 0.0001(10)
C8 0.0487(14) 0.0405(13) 0.0382(17) 0.0053(11) 0.0123(12) 0.0035(11)
C9 0.0414(13) 0.0348(12) 0.0399(16) 0.0047(10) 0.0009(11) 0.0023(10)
C10 0.0383(13) 0.0323(11) 0.0362(15) 0.0062(10) 0.0015(11) 0.0009(9)
C11 0.0504(15) 0.0443(14) 0.0566(19) 0.0142(12) 0.0147(14) 0.0005(12)
C12 0.0518(15) 0.0364(13) 0.0402(17) 0.0035(11) 0.0000(13) 0.0063(11)
C13 0.0706(18) 0.0439(14) 0.055(2) -0.0005(13) 0.0110(16) 0.0125(13)
O5 0.347(7) 0.0568(16) 0.119(3) 0.0071(17) 0.124(4) 0.012(2)

loop_
_atom_type_symbol
_atom_type_description
_atom_type_scat_dispersion_real
_atom_type_scat_dispersion_imag
_atom_type_scat_source
C C 0.0033 0.0016 'International Tables Vol C Tables 4.2.6.8 and 6.1.1.4'
H H 0.0000 0.0000 'International Tables Vol C Tables 4.2.6.8 and 6.1.1.4'
N N 0.0061 0.0033 'International Tables Vol C Tables 4.2.6.8 and 6.1.1.4'
O O 0.0106 0.0060 'International Tables Vol C Tables 4.2.6.8 and 6.1.1.4'
P P 0.1023 0.0942 'International Tables Vol C Tables 4.2.6.8 and 6.1.1.4'

loop_
_geom_angle_atom_site_label_1
_geom_angle_atom_site_label_2
_geom_angle_atom_site_label_3
_geom_angle
O1 P1 O2 111.35(12)
O1 P1 O3 111.37(10)
O2 P1 O3 106.04(8)
O1 P1 C6 113.80(12)
O2 P1 C6 107.38(11)
O3 P1 C6 106.46(11)
C1 O2 P1 122.56(15)
C3 O3 P1 119.94(14)
C10 N1 C7 110.90(19)
C10 N1 H1 123.4
C7 N1 H1 125.6
O2 C1 C2 111.88(18)
O2 C1 H1A 109.2
C2 C1 H1A 109.2
O2 C1 H1B 109.2
C2 C1 H1B 109.2
H1A C1 H1B 107.9
C3 C2 C1 108.19(19)
C3 C2 C5 111.6(2)
C1 C2 C5 110.7(2)
C3 C2 C4 107.9(2)
C1 C2 C4 108.28(19)
C5 C2 C4 110.1(2)
O3 C3 C2 111.4(2)
O3 C3 H3A 109.4
C2 C3 H3A 109.4
O3 C3 H3B 109.4
C2 C3 H3B 109.4
H3A C3 H3B 108.0
C2 C4 H4A 109.5
C2 C4 H4B 109.5
H4A C4 H4B 109.5
C2 C4 H4C 109.5
H4A C4 H4C 109.5
H4B C4 H4C 109.5
C2 C5 H5A 109.5
C2 C5 H5B 109.5
H5A C5 H5B 109.5
C2 C5 H5C 109.5
H5A C5 H5C 109.5
H5B C5 H5C 109.5
C7 C6 P1 114.27(18)
C7 C6 H6A 108.7
P1 C6 H6A 108.7
C7 C6 H6B 108.7
P1 C6 H6B 108.7
H6A C6 H6B 107.6
C8 C7 N1 107.1(2)
C8 C7 C6 131.1(2)
N1 C7 C6 121.9(2)
C7 C8 C9 108.0(2)
C7 C8 H8 126.0
C9 C8 H8 126.0
C10 C9 C8 106.81(19)
C10 C9 C12 126.2(2)
C8 C9 C12 127.0(2)
N1 C10 C9 107.2(2)
N1 C10 C11 120.1(2)
C9 C10 C11 132.7(2)
C10 C11 H11A 109.5
C10 C11 H11B 109.5
H11A C11 H11B 109.5
C10 C11 H11C 109.5
H11A C11 H11C 109.5
H11B C11 H11C 109.5
O4 C12 C9 121.8(2)
O4 C12 C13 120.3(2)
C9 C12 C13 117.9(2)
C12 C13 H13A 109.5
C12 C13 H13B 109.5
H13A C13 H13B 109.5
C12 C13 H13C 109.5
H13A C13 H13C 109.5
H13B C13 H13C 109.5
H5E O5 H5D 119.9

loop_
_geom_bond_atom_site_label_1
_geom_bond_atom_site_label_2
_geom_bond_distance
P1 O1 1.4616(17)
P1 O2 1.5557(17)
P1 O3 1.5760(16)
P1 C6 1.792(3)
O2 C1 1.460(3)
O3 C3 1.458(3)
O4 C12 1.232(3)
N1 C10 1.361(3)
N1 C7 1.373(3)
N1 H1 0.8871
C1 C2 1.525(3)
C1 H1A 0.9700
C1 H1B 0.9700
C2 C3 1.515(4)
C2 C5 1.531(4)
C2 C4 1.532(3)
C3 H3A 0.9700
C3 H3B 0.9700
C4 H4A 0.9600
C4 H4B 0.9600
C4 H4C 0.9600
C5 H5A 0.9600
C5 H5B 0.9600
C5 H5C 0.9600
C6 C7 1.496(3)
C6 H6A 0.9700
C6 H6B 0.9700
C7 C8 1.364(3)
C8 C9 1.429(3)
C8 H8 0.9300
C9 C10 1.384(3)
C9 C12 1.459(3)
C10 C11 1.488(3)
C11 H11A 0.9600
C11 H11B 0.9600
C11 H11C 0.9600
C12 C13 1.495(4)
C13 H13A 0.9600
C13 H13B 0.9600
C13 H13C 0.9600
O5 H5E 0.8468
O5 H5D 0.66(6)

loop_
_geom_hbond_atom_site_label_D
_geom_hbond_atom_site_label_H
_geom_hbond_atom_site_label_A
_geom_hbond_distance_DH
_geom_hbond_distance_HA
_geom_hbond_distance_DA
_geom_hbond_angle_DHA
_geom_hbond_site_symmetry_A
O5 H5E O4 0.85 2.02 2.857(3) 170.6 1_565
O5 H5D O5 0.66(6) 2.38(6) 2.967(10) 150(8) 2_665
N1 H1 O1 0.89 1.95 2.805(2) 160.6 1_455
